data_7209184
loop_
_publ_author_name
'Mossine, Andrew V.'
'Thavornyutikarn, Praput'
'Atwood, Jerry L.'

_publ_section_title
;
 Conservation of a unique noncovalent motif in a
 tetracyanoresorcin[4]arene silver complex
;
_journal_issue 9
_journal_name_full CrystEngComm
_journal_page_first 1673
_journal_paper_doi 10.1039/c2ce26802g
_journal_volume 15
_journal_year 2013
_chemical_formula_moiety 'C56 H68 N4 O8 Ag1, 3.6(C1H4O1), 0.3(H2O)'
_chemical_formula_sum 'C59.6 H83 Ag N4 O11.9'
_chemical_formula_weight 1153.7990
_chemical_name_common 'C-hexyltetracyanoresorcin(4)arene silver complex'
_space_group_IT_number 19
_symmetry_cell_setting orthorhombic
_symmetry_Int_Tables_number 19
_symmetry_space_group_name_Hall 'P 2ac 2ab'
_symmetry_space_group_name_H-M 'P 21 21 21'
_atom_sites_solution_hydrogens geom
_atom_sites_solution_primary direct
_atom_sites_solution_secondary difmap
_audit_creation_method SHELXL-97
_cell_angle_alpha 90.00
_cell_angle_beta 90.00
_cell_angle_gamma 90.00
_cell_formula_units_Z 4
_cell_length_a 15.6936(18)
_cell_length_b 15.9984(19)
_cell_length_c 26.489(3)
_cell_measurement_reflns_used 9901
_cell_measurement_temperature 173(2)
_cell_measurement_theta_max 22.326
_cell_measurement_theta_min 2.381
_cell_volume 6650.7(13)
_computing_cell_refinement 'APEX2 (Bruker AXS, 2008)'
_computing_data_collection 'APEX2 (Bruker AXS, 2008)'
_computing_data_reduction 'APEX2 (Bruker AXS, 2008)'
_computing_molecular_graphics 'X-SEED, Barbour, 2001'
_computing_publication_material 'CIFTAB (Sheldrick, 1997)'
_computing_structure_refinement 'SHELXL-97 (Sheldrick, 1997)'
_computing_structure_solution 'SHELXS-97 (Sheldrick, 1990)'
_diffrn_ambient_temperature 173(2)
_diffrn_measured_fraction_theta_full 0.997
_diffrn_measured_fraction_theta_max 0.997
_diffrn_measurement_device_type 'Bruker APEXII CCD area detector'
_diffrn_measurement_method 'omega scans'
_diffrn_radiation_monochromator graphite
_diffrn_radiation_probe x-ray
_diffrn_radiation_type MoK\a
_diffrn_radiation_wavelength 0.71073
_diffrn_reflns_av_R_equivalents 0.0467
_diffrn_reflns_av_sigmaI/netI 0.0428
_diffrn_reflns_limit_h_max 20
_diffrn_reflns_limit_h_min -20
_diffrn_reflns_limit_k_max 20
_diffrn_reflns_limit_k_min -20
_diffrn_reflns_limit_l_max 33
_diffrn_reflns_limit_l_min -34
_diffrn_reflns_number 77688
_diffrn_reflns_theta_full 27.50
_diffrn_reflns_theta_max 27.50
_diffrn_reflns_theta_min 1.49
_diffrn_source 'fine-focus sealed tube'
_diffrn_standards_decay_% 0.0
_exptl_absorpt_coefficient_mu 0.359
_exptl_absorpt_correction_T_max 0.95
_exptl_absorpt_correction_T_min 0.82
_exptl_absorpt_correction_type multi-scan
_exptl_absorpt_process_details
;
Data were corrected for decay and absorption using the program
SADABS (Sheldrick, G. M. (2003). SADABS. Version 2.10.
University of G\"ottingen, Germany).
;
_exptl_crystal_colour yellow
_exptl_crystal_density_diffrn 1.137
_exptl_crystal_density_method 'not measured'
_exptl_crystal_description rod
_exptl_crystal_F_000 2439
_exptl_crystal_recrystallization_method '8:1 methanol:water'
_exptl_crystal_size_max 0.25
_exptl_crystal_size_mid 0.25
_exptl_crystal_size_min 0.15
_refine_diff_density_max 1.156
_refine_diff_density_min -0.482
_refine_diff_density_rms 0.132
_refine_ls_abs_structure_details 'Flack H D (1983), Acta Cryst. A39, 876-881'
_refine_ls_abs_structure_Flack 0.50(5)
_refine_ls_extinction_method none
_refine_ls_goodness_of_fit_ref 1.119
_refine_ls_hydrogen_treatment mixed
_refine_ls_matrix_type full
_refine_ls_number_parameters 670
_refine_ls_number_reflns 15196
_refine_ls_number_restraints 50
_refine_ls_restrained_S_all 1.121
_refine_ls_R_factor_all 0.1634
_refine_ls_R_factor_gt 0.1058
_refine_ls_shift/su_max 0.059
_refine_ls_shift/su_mean 0.002
_refine_ls_structure_factor_coef Fsqd
_refine_ls_weighting_details 'calc w=1/[\s^2^(Fo^2^)+(0.2000P)^2^+0.0000P] where P=(Fo^2^+2Fc^2^)/3'
_refine_ls_weighting_scheme calc
_refine_ls_wR_factor_gt 0.2857
_refine_ls_wR_factor_ref 0.3363
_reflns_number_gt 8239
_reflns_number_total 15196
_reflns_threshold_expression >2sigma(I)
_cod_data_source_file c2ce26802g.txt
_cod_data_source_block C-hexytetracyanoresorcinarene/Ag
_cod_original_cell_volume 6650.6(13)
_cod_original_formula_sum 'C59.60 H83 Ag N4 O11.90'
_cod_database_code 7209184

loop_
_symmetry_equiv_pos_as_xyz
'x, y, z'
'-x+1/2, -y, z+1/2'
'x+1/2, -y+1/2, -z'
'-x, y+1/2, -z+1/2'

loop_
_atom_site_label
_atom_site_type_symbol
_atom_site_fract_x
_atom_site_fract_y
_atom_site_fract_z
_atom_site_U_iso_or_equiv
_atom_site_adp_type
_atom_site_occupancy
_atom_site_symmetry_multiplicity
_atom_site_calc_flag
_atom_site_refinement_flags
_atom_site_disorder_assembly
_atom_site_disorder_group
Ag1 Ag 1.01634(5) 0.75528(4) 0.13889(3) 0.1035(3) Uani 1 1 d . . .
O6 O 0.8532(4) 0.5926(3) 0.5429(2) 0.0851(16) Uani 1 1 d D . .
C8 C 0.6790(5) 0.9158(4) 0.4105(3) 0.067(2) Uani 1 1 d . . .
H8 H 0.6354 0.8750 0.4137 0.081 Uiso 1 1 calc R . .
O2 O 0.7973(4) 0.8967(3) 0.2512(2) 0.0894(16) Uani 1 1 d D D .
C15 C 0.6937(3) 0.7491(4) 0.5032(2) 0.0572(12) Uani 1 1 d . . .
H15 H 0.6379 0.7521 0.4894 0.069 Uiso 1 1 calc R . .
C20 C 0.7283(5) 0.6679(4) 0.5119(3) 0.0634(18) Uani 1 1 d . . .
C17 C 0.8180(4) 0.8162(4) 0.5335(3) 0.0623(16) Uani 1 1 d . . .
C2 C 0.6699(6) 0.6803(5) 0.2969(3) 0.078(2) Uani 1 1 d . D .
C16 C 0.7346(4) 0.8237(4) 0.5133(3) 0.0593(16) Uani 1 1 d . D .
C28 C 0.6282(7) 0.6000(6) 0.3094(3) 0.093(3) Uani 1 1 d . . .
H28 H 0.6365 0.5607 0.2804 0.111 Uiso 1 1 calc R . .
O5 O 0.8683(3) 0.8839(3) 0.5445(2) 0.0789(14) Uani 1 1 d D . .
C21 C 0.6766(4) 0.5897(4) 0.5005(3) 0.070(2) Uani 1 1 d . . .
H21 H 0.6977 0.5460 0.5245 0.085 Uiso 1 1 calc R . .
N3 N 1.0081(5) 0.7332(5) 0.5775(3) 0.100(2) Uani 1 1 d . . .
O1 O 0.7758(4) 0.6052(4) 0.2461(2) 0.0937(18) Uani 1 1 d D D .
C3N C 0.9393(5) 0.7328(5) 0.5621(3) 0.081(2) Uani 1 1 d . . .
C27 C 0.6730(6) 0.5620(4) 0.3572(4) 0.084(2) Uani 1 1 d . . .
O3 O 0.7880(5) 1.0325(3) 0.3117(2) 0.0924(18) Uani 1 1 d D D .
C4 C 0.7823(4) 0.7511(5) 0.2501(2) 0.0710(16) Uani 1 1 d . D .
C1 C 0.6448(4) 0.7593(4) 0.3111(3) 0.0732(17) Uani 1 1 d . . .
H1A H 0.5976 0.7629 0.3335 0.088 Uiso 1 1 calc R . .
C23 C 0.6978(5) 0.5589(4) 0.4496(3) 0.072(2) Uani 1 1 d . . .
C13 C 0.7200(5) 0.9421(4) 0.4530(3) 0.0628(17) Uani 1 1 d . D .
C9 C 0.6993(5) 0.9474(4) 0.3605(3) 0.0664(17) Uani 1 1 d . D .
C22 C 0.6602(6) 0.5915(5) 0.4054(3) 0.074(2) Uani 1 1 d . . .
H22 H 0.6229 0.6377 0.4093 0.089 Uiso 1 1 calc R . .
C11 C 0.8071(5) 1.0307(4) 0.4008(3) 0.0697(19) Uani 1 1 d . D .
C41 C 0.5808(6) 0.5979(5) 0.5106(4) 0.082(2) Uani 1 1 d . . .
H41A H 0.5578 0.6405 0.4872 0.098 Uiso 1 1 calc R . .
H41B H 0.5536 0.5440 0.5018 0.098 Uiso 1 1 calc R . .
O4 O 0.8263(4) 1.0229(3) 0.4904(2) 0.0874(16) Uani 1 1 d D D .
C7 C 0.6464(5) 0.9176(5) 0.3159(3) 0.077(2) Uani 1 1 d . . .
H7 H 0.6587 0.9581 0.2881 0.093 Uiso 1 1 calc R A 1
C26 C 0.7305(7) 0.4961(5) 0.3513(4) 0.103(4) Uani 1 1 d . . .
C10 C 0.7631(5) 1.0040(4) 0.3577(3) 0.0718(19) Uani 1 1 d . . .
C18 C 0.8549(4) 0.7380(5) 0.5418(2) 0.0668(16) Uani 1 1 d . . .
C19 C 0.8114(5) 0.6643(4) 0.5307(3) 0.0664(18) Uani 1 1 d . . .
C12 C 0.7849(5) 1.0000(4) 0.4487(3) 0.0701(19) Uani 1 1 d . . .
C14 C 0.6952(4) 0.9073(4) 0.5055(3) 0.0591(16) Uani 1 1 d . . .
H14 H 0.7200 0.9458 0.5313 0.071 Uiso 1 1 calc R D .
C4N C 0.8443(9) 0.4041(5) 0.3863(4) 0.113(4) Uani 1 1 d . . .
C25 C 0.7735(6) 0.4620(5) 0.3939(4) 0.086(3) Uani 1 1 d . . .
N1 N 0.9130(5) 0.7470(5) 0.1937(3) 0.0970(19) Uani 1 1 d . D .
C36 C 0.5689(6) 0.8853(5) 0.5650(3) 0.084(2) Uani 1 1 d . . .
H36A H 0.5854 0.8265 0.5713 0.100 Uiso 1 1 calc R D .
H36B H 0.6005 0.9205 0.5895 0.100 Uiso 1 1 calc R . .
O8 O 0.7489(6) 0.4684(4) 0.3023(3) 0.115(3) Uani 1 1 d D . .
O7 O 0.7980(4) 0.4623(3) 0.4818(3) 0.100(2) Uani 1 1 d D . .
C5 C 0.7528(6) 0.8280(5) 0.2664(3) 0.075(2) Uani 1 1 d . . .
C24 C 0.7576(6) 0.4939(4) 0.4422(3) 0.077(2) Uani 1 1 d . . .
C3 C 0.7420(6) 0.6766(5) 0.2646(3) 0.079(2) Uani 1 1 d . . .
C42 C 0.5539(6) 0.6207(6) 0.5627(3) 0.085(2) Uani 1 1 d . . .
H42A H 0.5767 0.6768 0.5709 0.102 Uiso 1 1 calc R . .
H42B H 0.4909 0.6240 0.5638 0.102 Uiso 1 1 calc R . .
C1N C 0.8566(5) 0.7463(6) 0.2189(3) 0.0818(19) Uani 1 1 d . . .
C35 C 0.5971(5) 0.9090(5) 0.5122(3) 0.0679(18) Uani 1 1 d . D .
H35A H 0.5759 0.9659 0.5044 0.082 Uiso 1 1 calc R . .
H35B H 0.5710 0.8699 0.4878 0.082 Uiso 1 1 calc R . .
C2N C 0.8735(8) 1.0905(6) 0.3952(4) 0.100(3) Uani 1 1 d . . .
N4 N 0.8951(6) 0.3577(5) 0.3785(4) 0.117(3) Uani 1 1 d . . .
C47 C 0.5299(6) 0.6121(5) 0.3180(4) 0.096(3) Uani 1 1 d D . .
H47A H 0.5226 0.6557 0.3442 0.115 Uiso 1 1 calc R . .
H47B H 0.5054 0.6345 0.2864 0.115 Uiso 1 1 calc R . .
C40 C 0.3552(6) 0.7464(6) 0.6113(3) 0.099(2) Uiso 1 1 d . . .
H40A H 0.3031 0.7764 0.6208 0.148 Uiso 1 1 calc R . .
H40B H 0.3499 0.6875 0.6209 0.148 Uiso 1 1 calc R . .
H40C H 0.3637 0.7507 0.5748 0.148 Uiso 1 1 calc R . .
C44 C 0.5413(7) 0.5793(6) 0.6547(3) 0.097(3) Uani 1 1 d . . .
H44A H 0.5566 0.6369 0.6650 0.116 Uiso 1 1 calc R . .
H44B H 0.4786 0.5772 0.6512 0.116 Uiso 1 1 calc R . .
C45 C 0.5666(9) 0.5212(8) 0.6960(4) 0.125(4) Uani 1 1 d . . .
H45A H 0.6296 0.5176 0.6970 0.150 Uiso 1 1 calc R . .
H45B H 0.5445 0.4647 0.6881 0.150 Uiso 1 1 calc R . .
N2 N 0.9295(6) 1.1350(4) 0.3888(3) 0.102(2) Uani 1 1 d . . .
C43 C 0.5827(7) 0.5615(6) 0.6010(3) 0.099(3) Uani 1 1 d . . .
H43A H 0.6455 0.5647 0.6039 0.119 Uiso 1 1 calc R . .
H43B H 0.5677 0.5041 0.5902 0.119 Uiso 1 1 calc R . .
C37 C 0.4759(6) 0.8942(9) 0.5753(4) 0.116(4) Uani 1 1 d . D .
H37A H 0.4456 0.8611 0.5493 0.139 Uiso 1 1 calc R . .
H37B H 0.4611 0.9535 0.5693 0.139 Uiso 1 1 calc R . .
C38 C 0.4365(13) 0.8694(8) 0.6278(4) 0.241(13) Uani 1 1 d . . .
H38A H 0.4692 0.8986 0.6545 0.289 Uiso 1 1 calc R D .
H38B H 0.3775 0.8911 0.6291 0.289 Uiso 1 1 calc R . .
C46 C 0.5348(9) 0.5467(8) 0.7479(4) 0.128(4) Uani 1 1 d . . .
H46A H 0.5707 0.5918 0.7611 0.193 Uiso 1 1 calc R . .
H46B H 0.5373 0.4986 0.7707 0.193 Uiso 1 1 calc R . .
H46C H 0.4758 0.5663 0.7452 0.193 Uiso 1 1 calc R . .
C48 C 0.4778(8) 0.5386(9) 0.3333(6) 0.175(7) Uani 1 1 d D . .
H48A H 0.4922 0.5235 0.3685 0.210 Uiso 1 1 calc R . .
H48B H 0.4930 0.4905 0.3115 0.210 Uiso 1 1 calc R . .
C49 C 0.3808(8) 0.5538(9) 0.3297(5) 0.150(6) Uani 1 1 d D . .
H49A H 0.3645 0.5661 0.2943 0.180 Uiso 1 1 calc R . .
H49B H 0.3642 0.6018 0.3511 0.180 Uiso 1 1 calc R . .
C50 C 0.3354(10) 0.4719(10) 0.3484(6) 0.176(7) Uani 1 1 d D . .
H50A H 0.3422 0.4267 0.3232 0.211 Uiso 1 1 calc R . .
H50B H 0.3603 0.4531 0.3808 0.211 Uiso 1 1 calc R . .
O1A O 0.8598(8) 1.1784(5) 0.2869(4) 0.109(4) Uani 0.60 1 d PD B 1
C1A C 0.9058(10) 1.1679(9) 0.2413(5) 0.087(4) Uani 0.60 1 d PD B 1
O1B O 0.7472(10) 0.2988(9) 0.3047(6) 0.209(5) Uiso 0.40 1 d PD C 2
C29 C 0.5538(6) 0.9236(5) 0.3246(3) 0.084(2) Uiso 0.60 1 d PD D 1
H29A H 0.5410 0.8915 0.3557 0.101 Uiso 0.60 1 calc PR D 1
H29B H 0.5408 0.9829 0.3321 0.101 Uiso 0.60 1 calc PR D 1
C30' C 0.5203(10) 1.0124(9) 0.3322(7) 0.072(4) Uiso 0.20 1 d PD D 2
H30A H 0.5340 1.0458 0.3018 0.086 Uiso 0.20 1 calc PR D 2
H30B H 0.5507 1.0380 0.3611 0.086 Uiso 0.20 1 calc PR D 2
C31' C 0.4243(10) 1.0177(11) 0.3420(7) 0.074(4) Uiso 0.20 1 d PD D 2
H31A H 0.4083 0.9757 0.3678 0.089 Uiso 0.20 1 calc PR D 2
H31B H 0.3934 1.0040 0.3105 0.089 Uiso 0.20 1 calc PR D 2
C30 C 0.4937(8) 0.8958(9) 0.2855(7) 0.175(10) Uiso 0.60 1 d PD D 1
H30C H 0.5001 0.8343 0.2831 0.211 Uiso 0.60 1 calc PR D 1
H30D H 0.5151 0.9188 0.2532 0.211 Uiso 0.60 1 calc PR D 1
C34 C 0.2390(13) 0.7686(11) 0.3445(7) 0.124(6) Uiso 0.60 1 d PD D 1
H34A H 0.1777 0.7769 0.3495 0.186 Uiso 0.60 1 calc PR D 1
H34B H 0.2666 0.7602 0.3774 0.186 Uiso 0.60 1 calc PR D 1
H34C H 0.2485 0.7194 0.3233 0.186 Uiso 0.60 1 calc PR D 1
C33 C 0.2758(11) 0.8433(12) 0.3197(8) 0.127(6) Uiso 0.60 1 d PD D 1
H33A H 0.2675 0.8933 0.3411 0.152 Uiso 0.60 1 calc PR D 1
H33B H 0.2475 0.8532 0.2868 0.152 Uiso 0.60 1 calc PR D 1
C32 C 0.3692(9) 0.8274(11) 0.3119(8) 0.124(6) Uiso 0.60 1 d PD D 1
H32A H 0.3791 0.7792 0.2892 0.149 Uiso 0.60 1 calc PR D 1
H32B H 0.3990 0.8179 0.3443 0.149 Uiso 0.60 1 calc PR D 1
C32' C 0.3964(15) 1.1065(13) 0.3606(11) 0.119(8) Uiso 0.20 1 d PD D 2
H32C H 0.4311 1.1237 0.3900 0.142 Uiso 0.20 1 calc PR D 2
H32D H 0.4044 1.1481 0.3333 0.142 Uiso 0.20 1 calc PR D 2
C33' C 0.3012(16) 1.1013(19) 0.3755(13) 0.068(8) Uiso 0.20 1 d PD D 2
H33C H 0.2680 1.0975 0.3438 0.082 Uiso 0.20 1 calc PR D 2
H33D H 0.2930 1.0478 0.3935 0.082 Uiso 0.20 1 calc PR D 2
C6 C 0.6802(5) 0.8320(5) 0.2966(3) 0.0675(18) Uani 1 1 d . D .
C39 C 0.4342(9) 0.7865(8) 0.6397(5) 0.134(4) Uiso 1 1 d . D .
H39A H 0.4280 0.7793 0.6766 0.161 Uiso 1 1 calc R . .
H39B H 0.4876 0.7589 0.6289 0.161 Uiso 1 1 calc R . .
C51 C 0.2395(10) 0.4937(10) 0.3553(7) 0.166(6) Uiso 1 1 d D . .
H51A H 0.2337 0.5399 0.3800 0.199 Uiso 1 1 calc R . .
H51B H 0.2155 0.5129 0.3227 0.199 Uiso 1 1 calc R . .
C52 C 0.1892(6) 0.4171(7) 0.3741(7) 0.250(12) Uiso 1 1 d D . .
H52A H 0.2088 0.3670 0.3562 0.376 Uiso 1 1 calc R . .
H52B H 0.1283 0.4255 0.3676 0.376 Uiso 1 1 calc R . .
H52C H 0.1985 0.4100 0.4104 0.376 Uiso 1 1 calc R . .
H7O H 0.8350 0.4293 0.4893 0.100 Uiso 1 1 d RD . .
H1O H 0.7904 0.5617 0.2617 0.100 Uiso 1 1 d RD . .
H4O H 0.8508 1.0598 0.4769 0.100 Uiso 1 1 d RD . .
H8O H 0.7640 0.4216 0.3005 0.100 Uiso 1 1 d RD . .
H5O H 0.8528 0.9283 0.5367 0.100 Uiso 1 1 d RD . .
H2O H 0.7840 0.9401 0.2631 0.100 Uiso 1 1 d RD . .
H3O H 0.7990 1.0794 0.3196 0.100 Uiso 1 1 d RD . .
H6O H 0.8294 0.5678 0.5211 0.100 Uiso 1 1 d RD . .
C31 C 0.3977(11) 0.9131(13) 0.2864(10) 0.144(8) Uiso 0.60 1 d PD D 1
H31C H 0.3738 0.9200 0.2520 0.172 Uiso 0.60 1 calc PR D 1
H31D H 0.3831 0.9622 0.3074 0.172 Uiso 0.60 1 calc PR D 1
O1F O 0.997(3) 0.392(3) 0.4912(17) 0.249(17) Uiso 0.40 1 d PD E 2
C29' C 0.5538(6) 0.9236(5) 0.3246(3) 0.084(2) Uiso 0.20 1 d PD D 2
H29C H 0.5393 0.8901 0.3549 0.101 Uiso 0.20 1 calc PR D 2
H29D H 0.5239 0.8984 0.2955 0.101 Uiso 0.20 1 calc PR D 2
O1E O 0.852(2) 0.3042(17) 0.4929(13) 0.276(14) Uiso 0.60 1 d PD F 1
C1G C 1.007(2) 0.107(2) 0.5450(10) 0.205(13) Uiso 0.60 1 d PD G 1
O1D O 0.8839(14) 0.1750(14) 0.5071(8) 0.131(6) Uiso 0.40 1 d PD H 2
O1G O 0.9703(10) 0.1024(10) 0.4954(6) 0.139(5) Uiso 0.60 1 d PD G 1
C1E C 0.7737(18) 0.268(2) 0.4753(11) 0.163(9) Uiso 0.60 1 d PD F 1
C1F C 1.082(3) 0.370(3) 0.5015(17) 0.167(14) Uiso 0.40 1 d PD E 2
C34' C 0.260(3) 1.169(4) 0.4073(18) 0.15(2) Uiso 0.20 1 d PD D 2
H34D H 0.2067 1.1481 0.4214 0.229 Uiso 0.20 1 calc PR D 2
H34E H 0.2489 1.2181 0.3863 0.229 Uiso 0.20 1 calc PR D 2
H34F H 0.2990 1.1845 0.4349 0.229 Uiso 0.20 1 calc PR D 2
C1D C 0.826(2) 0.236(2) 0.4893(12) 0.150(12) Uiso 0.40 1 d PD H 2
C1B C 0.697(2) 0.245(2) 0.3372(13) 0.146(11) Uiso 0.40 1 d PD C 2
C2B C 0.669(2) 0.297(4) 0.333(2) 0.29(3) Uiso 0.60 1 d PD I 1
O2B O 0.7472(10) 0.2988(9) 0.3047(6) 0.209(5) Uiso 0.60 1 d PD I 1
C34" C 0.376(4) 1.2565(19) 0.361(2) 0.14(2) Uiso 0.20 1 d PD D 3
H34G H 0.4006 1.3118 0.3662 0.211 Uiso 0.20 1 calc PR D 3
H34H H 0.3272 1.2486 0.3834 0.211 Uiso 0.20 1 calc PR D 3
H34I H 0.3561 1.2522 0.3255 0.211 Uiso 0.20 1 calc PR D 3
C33" C 0.443(4) 1.189(2) 0.371(5) 0.24(5) Uiso 0.20 1 d PD D 3
H33E H 0.4925 1.1953 0.3479 0.291 Uiso 0.20 1 calc PR D 3
H33F H 0.4632 1.1914 0.4062 0.291 Uiso 0.20 1 calc PR D 3
C32" C 0.3964(15) 1.1065(13) 0.3606(11) 0.119(8) Uiso 0.20 1 d PD D 3
H32E H 0.3511 1.1226 0.3364 0.142 Uiso 0.20 1 calc PR D 3
H32F H 0.3665 1.0950 0.3927 0.142 Uiso 0.20 1 calc PR D 3
C31" C 0.4243(10) 1.0177(11) 0.3420(7) 0.074(4) Uiso 0.20 1 d P D 3
H31E H 0.4083 0.9757 0.3678 0.089 Uiso 0.20 1 calc PR D 3
H31F H 0.3934 1.0040 0.3105 0.089 Uiso 0.20 1 calc PR D 3
C30" C 0.5203(10) 1.0124(9) 0.3322(7) 0.072(4) Uiso 0.20 1 d P D 3
H30E H 0.5340 1.0458 0.3018 0.086 Uiso 0.20 1 calc PR D 3
H30F H 0.5507 1.0380 0.3611 0.086 Uiso 0.20 1 calc PR D 3
C29" C 0.5538(6) 0.9236(5) 0.3246(3) 0.084(2) Uiso 0.20 1 d P D 3
H29E H 0.5393 0.8901 0.3549 0.101 Uiso 0.20 1 calc PR D 3
H29F H 0.5239 0.8984 0.2955 0.101 Uiso 0.20 1 calc PR D 3
O1C O 1.076(3) 0.2546(19) 0.4484(17) 0.220(17) Uiso 0.30 1 d P J 1

loop_
_atom_site_aniso_label
_atom_site_aniso_U_11
_atom_site_aniso_U_22
_atom_site_aniso_U_33
_atom_site_aniso_U_23
_atom_site_aniso_U_13
_atom_site_aniso_U_12
Ag1 0.1140(5) 0.0686(4) 0.1280(6) 0.0029(4) 0.0533(4) 0.0033(4)
O6 0.092(4) 0.070(3) 0.092(4) 0.017(3) 0.007(3) 0.029(3)
C8 0.070(4) 0.043(3) 0.089(5) -0.003(3) 0.012(4) 0.006(3)
O2 0.113(4) 0.078(3) 0.077(3) 0.003(3) 0.019(3) -0.003(3)
C15 0.050(3) 0.055(3) 0.067(3) 0.008(3) 0.013(2) 0.003(3)
C20 0.066(4) 0.058(4) 0.066(4) 0.011(3) 0.025(4) 0.017(3)
C17 0.065(4) 0.060(4) 0.062(4) 0.001(3) 0.010(3) -0.003(3)
C2 0.090(6) 0.064(4) 0.078(5) -0.006(4) 0.010(4) -0.012(4)
C16 0.059(4) 0.064(4) 0.055(4) 0.008(3) 0.016(3) 0.013(3)
C28 0.112(7) 0.089(6) 0.077(6) -0.020(4) 0.031(5) -0.024(5)
O5 0.082(3) 0.062(3) 0.093(4) 0.000(3) -0.003(3) 0.003(2)
C21 0.082(5) 0.048(3) 0.082(5) 0.012(3) 0.019(4) 0.005(3)
N3 0.076(4) 0.102(5) 0.121(5) 0.007(4) -0.020(4) 0.028(4)
O1 0.120(5) 0.077(3) 0.084(3) -0.008(3) 0.040(3) 0.017(3)
C3N 0.071(5) 0.078(5) 0.096(5) 0.005(4) 0.006(4) 0.011(4)
C27 0.102(6) 0.058(4) 0.092(6) -0.009(4) 0.044(5) -0.006(4)
O3 0.130(5) 0.064(3) 0.083(4) 0.010(3) 0.021(3) -0.016(3)
C4 0.082(4) 0.076(4) 0.054(3) 0.001(4) 0.013(3) -0.012(4)
C1 0.069(4) 0.074(4) 0.077(4) -0.014(4) 0.014(3) 0.013(4)
C23 0.070(4) 0.047(3) 0.098(6) 0.006(4) 0.029(4) -0.004(3)
C13 0.072(4) 0.046(3) 0.071(4) 0.002(3) 0.014(3) 0.008(3)
C9 0.091(5) 0.045(3) 0.063(4) 0.005(3) 0.005(4) 0.010(3)
C22 0.092(5) 0.056(4) 0.075(5) -0.013(3) 0.028(4) 0.001(4)
C11 0.076(5) 0.047(3) 0.087(5) 0.007(3) 0.017(4) 0.001(3)
C41 0.087(5) 0.058(4) 0.100(6) 0.001(4) 0.028(5) -0.006(4)
O4 0.110(4) 0.060(3) 0.093(4) 0.008(3) -0.003(3) -0.020(3)
C7 0.095(5) 0.072(5) 0.064(4) 0.006(3) 0.001(4) 0.014(4)
C26 0.132(8) 0.061(4) 0.116(8) -0.023(5) 0.061(7) -0.024(5)
C10 0.095(5) 0.052(3) 0.068(5) 0.014(3) 0.011(4) 0.000(3)
C18 0.058(3) 0.077(5) 0.065(3) 0.006(3) 0.003(3) 0.016(4)
C19 0.067(4) 0.058(4) 0.074(4) 0.011(3) 0.025(4) 0.017(3)
C12 0.077(5) 0.057(4) 0.077(5) 0.001(3) 0.000(4) -0.003(3)
C14 0.054(3) 0.058(3) 0.066(4) 0.004(3) 0.012(3) 0.010(3)
C4N 0.174(11) 0.053(4) 0.112(7) 0.007(4) 0.058(8) 0.011(6)
C25 0.110(7) 0.049(4) 0.098(6) 0.005(4) 0.033(5) 0.000(4)
N1 0.100(5) 0.096(5) 0.095(4) -0.018(5) 0.027(4) 0.011(5)
C36 0.096(6) 0.074(5) 0.080(5) 0.020(4) 0.029(5) 0.017(4)
O8 0.173(7) 0.058(3) 0.113(5) -0.022(3) 0.048(5) 0.006(4)
O7 0.120(5) 0.055(3) 0.124(5) 0.009(3) 0.047(4) 0.013(3)
C5 0.089(5) 0.081(5) 0.056(4) 0.000(4) 0.012(4) -0.016(4)
C24 0.090(5) 0.047(3) 0.095(6) 0.017(4) 0.039(5) 0.011(3)
C3 0.082(5) 0.088(5) 0.067(5) -0.015(4) 0.013(4) -0.011(4)
C42 0.080(5) 0.089(5) 0.087(6) 0.016(4) 0.022(4) 0.006(4)
C1N 0.084(4) 0.092(5) 0.070(4) 0.012(5) 0.020(3) 0.003(5)
C35 0.066(4) 0.068(4) 0.070(4) 0.004(3) 0.016(3) 0.017(3)
C2N 0.136(9) 0.071(5) 0.092(6) 0.007(4) 0.017(6) -0.014(6)
N4 0.149(8) 0.062(4) 0.141(7) 0.006(4) 0.056(6) 0.016(5)
C47 0.085(6) 0.097(6) 0.106(6) -0.029(5) 0.011(5) -0.026(5)
C44 0.112(7) 0.092(6) 0.085(5) 0.025(4) 0.001(5) -0.005(5)
C45 0.141(9) 0.146(10) 0.087(7) 0.034(6) 0.000(6) -0.012(8)
N2 0.133(7) 0.063(4) 0.110(6) 0.001(4) 0.025(5) -0.023(4)
C43 0.102(6) 0.106(7) 0.089(6) 0.005(5) -0.007(5) -0.001(5)
C37 0.094(6) 0.177(11) 0.077(6) 0.031(6) 0.022(5) -0.003(7)
C38 0.44(3) 0.206(16) 0.072(7) -0.013(8) -0.043(12) 0.20(2)
C46 0.145(10) 0.154(10) 0.086(6) 0.029(6) -0.018(7) 0.012(8)
C48 0.131(11) 0.186(15) 0.209(16) -0.012(12) 0.013(11) -0.083(11)
C49 0.170(12) 0.179(13) 0.101(8) -0.035(8) 0.038(8) -0.083(11)
C50 0.188(15) 0.183(15) 0.157(13) -0.057(12) -0.012(11) -0.033(13)
O1A 0.162(10) 0.048(4) 0.118(7) 0.013(5) 0.068(7) 0.005(5)
C1A 0.111(11) 0.083(9) 0.068(7) 0.013(6) -0.001(7) -0.013(8)
C6 0.065(4) 0.078(4) 0.059(4) 0.012(3) 0.003(3) 0.000(3)

loop_
_atom_type_symbol
_atom_type_description
_atom_type_scat_dispersion_real
_atom_type_scat_dispersion_imag
_atom_type_scat_source
C C 0.0033 0.0016 'International Tables Vol C Tables 4.2.6.8 and 6.1.1.4'
H H 0.0000 0.0000 'International Tables Vol C Tables 4.2.6.8 and 6.1.1.4'
N N 0.0061 0.0033 'International Tables Vol C Tables 4.2.6.8 and 6.1.1.4'
O O 0.0106 0.0060 'International Tables Vol C Tables 4.2.6.8 and 6.1.1.4'
Ag Ag -0.8971 1.1015 'International Tables Vol C Tables 4.2.6.8 and 6.1.1.4'

loop_
_geom_angle_atom_site_label_1
_geom_angle_atom_site_label_2
_geom_angle_atom_site_label_3
_geom_angle
_geom_angle_site_symmetry_1
_geom_angle_site_symmetry_3
N1 Ag1 N4 130.9(3) . 4_755
N1 Ag1 N2 116.8(3) . 4_745
N4 Ag1 N2 109.5(3) 4_755 4_745
C19 O6 H6O 91.3 . .
C13 C8 C9 122.8(7) . .
C13 C8 H8 118.6 . .
C9 C8 H8 118.6 . .
C5 O2 H2O 117.1 . .
C16 C15 C20 125.3(5) . .
C16 C15 H15 117.3 . .
C20 C15 H15 117.3 . .
C19 C20 C15 116.7(7) . .
C19 C20 C21 122.3(6) . .
C15 C20 C21 121.0(6) . .
O5 C17 C18 115.8(6) . .
O5 C17 C16 122.9(6) . .
C18 C17 C16 121.2(6) . .
C1 C2 C3 115.5(7) . .
C1 C2 C28 127.6(8) . .
C3 C2 C28 116.8(7) . .
C15 C16 C17 115.4(6) . .
C15 C16 C14 123.8(6) . .
C17 C16 C14 120.8(7) . .
C2 C28 C47 111.1(8) . .
C2 C28 C27 108.5(8) . .
C47 C28 C27 111.6(7) . .
C2 C28 H28 108.5 . .
C47 C28 H28 108.5 . .
C27 C28 H28 108.5 . .
C17 O5 H5O 119.0 . .
C23 C21 C20 109.6(6) . .
C23 C21 C41 114.1(8) . .
C20 C21 C41 114.7(6) . .
C23 C21 H21 105.9 . .
C20 C21 H21 105.9 . .
C41 C21 H21 105.9 . .
C3 O1 H1O 129.1 . .
N3 C3N C18 176.2(9) . .
C22 C27 C26 117.1(10) . .
C22 C27 C28 123.5(7) . .
C26 C27 C28 119.4(8) . .
C10 O3 H3O 98.1 . .
C5 C4 C3 121.2(6) . .
C5 C4 C1N 120.1(7) . .
C3 C4 C1N 118.7(8) . .
C6 C1 C2 126.7(6) . .
C6 C1 H1A 116.7 . .
C2 C1 H1A 116.7 . .
C24 C23 C22 115.8(8) . .
C24 C23 C21 121.4(8) . .
C22 C23 C21 122.8(6) . .
C8 C13 C12 119.1(7) . .
C8 C13 C14 120.8(6) . .
C12 C13 C14 120.1(7) . .
C10 C9 C8 116.5(7) . .
C10 C9 C7 124.8(7) . .
C8 C9 C7 118.7(7) . .
C27 C22 C23 125.6(8) . .
C27 C22 H22 117.2 . .
C23 C22 H22 117.2 . .
C10 C11 C12 120.4(7) . .
C10 C11 C2N 118.8(7) . .
C12 C11 C2N 120.7(8) . .
C42 C41 C21 117.4(9) . .
C42 C41 H41A 108.0 . .
C21 C41 H41A 108.0 . .
C42 C41 H41B 108.0 . .
C21 C41 H41B 108.0 . .
H41A C41 H41B 107.2 . .
C12 O4 H4O 93.9 . .
C29 C7 C9 113.2(7) . .
C29 C7 C6 116.5(7) . .
C9 C7 C6 110.3(6) . .
C29 C7 H7 105.3 . .
C9 C7 H7 105.3 . .
C6 C7 H7 105.3 . .
C27 C26 O8 118.4(11) . .
C27 C26 C25 120.5(9) . .
O8 C26 C25 121.0(9) . .
C9 C10 O3 119.2(8) . .
C9 C10 C11 121.6(7) . .
O3 C10 C11 119.1(7) . .
C19 C18 C17 121.4(6) . .
C19 C18 C3N 118.9(7) . .
C17 C18 C3N 119.7(7) . .
O6 C19 C18 115.3(7) . .
O6 C19 C20 124.7(7) . .
C18 C19 C20 119.9(6) . .
O4 C12 C13 118.4(7) . .
O4 C12 C11 122.1(7) . .
C13 C12 C11 119.5(7) . .
C16 C14 C13 110.1(5) . .
C16 C14 C35 114.3(6) . .
C13 C14 C35 110.3(6) . .
C16 C14 H14 107.3 . .
C13 C14 H14 107.3 . .
C35 C14 H14 107.3 . .
N4 C4N C25 175.8(14) . .
C24 C25 C26 120.0(8) . .
C24 C25 C4N 119.5(10) . .
C26 C25 C4N 119.6(9) . .
C1N N1 Ag1 174.4(8) . .
C37 C36 C35 115.5(8) . .
C37 C36 H36A 108.4 . .
C35 C36 H36A 108.4 . .
C37 C36 H36B 108.4 . .
C35 C36 H36B 108.4 . .
H36A C36 H36B 107.5 . .
C26 O8 H8O 114.8 . .
C24 O7 H7O 141.8 . .
O2 C5 C4 116.9(7) . .
O2 C5 C6 123.5(7) . .
C4 C5 C6 119.7(7) . .
O7 C24 C25 119.9(7) . .
O7 C24 C23 119.3(8) . .
C25 C24 C23 120.8(9) . .
O1 C3 C4 116.2(7) . .
O1 C3 C2 124.5(7) . .
C4 C3 C2 119.3(7) . .
C43 C42 C41 113.4(8) . .
C43 C42 H42A 108.9 . .
C41 C42 H42A 108.9 . .
C43 C42 H42B 108.9 . .
C41 C42 H42B 108.9 . .
H42A C42 H42B 107.7 . .
N1 C1N C4 175.9(10) . .
C36 C35 C14 113.1(7) . .
C36 C35 H35A 109.0 . .
C14 C35 H35A 109.0 . .
C36 C35 H35B 109.0 . .
C14 C35 H35B 109.0 . .
H35A C35 H35B 107.8 . .
N2 C2N C11 175.6(11) . .
C4N N4 Ag1 173.3(10) . 4_745
C48 C47 C28 118.8(9) . .
C48 C47 H47A 107.6 . .
C28 C47 H47A 107.6 . .
C48 C47 H47B 107.6 . .
C28 C47 H47B 107.6 . .
H47A C47 H47B 107.0 . .
C39 C40 H40A 109.5 . .
C39 C40 H40B 109.5 . .
H40A C40 H40B 109.5 . .
C39 C40 H40C 109.5 . .
H40A C40 H40C 109.5 . .
H40B C40 H40C 109.5 . .
C45 C44 C43 115.9(9) . .
C45 C44 H44A 108.3 . .
C43 C44 H44A 108.3 . .
C45 C44 H44B 108.3 . .
C43 C44 H44B 108.3 . .
H44A C44 H44B 107.4 . .
C44 C45 C46 114.1(11) . .
C44 C45 H45A 108.7 . .
C46 C45 H45A 108.7 . .
C44 C45 H45B 108.7 . .
C46 C45 H45B 108.7 . .
H45A C45 H45B 107.6 . .
C2N N2 Ag1 151.6(9) . 4_755
C42 C43 C44 112.3(8) . .
C42 C43 H43A 109.1 . .
C44 C43 H43A 109.1 . .
C42 C43 H43B 109.1 . .
C44 C43 H43B 109.1 . .
H43A C43 H43B 107.9 . .
C36 C37 C38 121.4(11) . .
C36 C37 H37A 107.0 . .
C38 C37 H37A 107.0 . .
C36 C37 H37B 107.0 . .
C38 C37 H37B 107.0 . .
H37A C37 H37B 106.7 . .
C39 C38 C37 117.4(12) . .
C39 C38 H38A 108.0 . .
C37 C38 H38A 108.0 . .
C39 C38 H38B 108.0 . .
C37 C38 H38B 108.0 . .
H38A C38 H38B 107.2 . .
C45 C46 H46A 109.5 . .
C45 C46 H46B 109.5 . .
H46A C46 H46B 109.5 . .
C45 C46 H46C 109.5 . .
H46A C46 H46C 109.5 . .
H46B C46 H46C 109.5 . .
C47 C48 C49 113.6(12) . .
C47 C48 H48A 108.8 . .
C49 C48 H48A 108.8 . .
C47 C48 H48B 108.8 . .
C49 C48 H48B 108.8 . .
H48A C48 H48B 107.7 . .
C48 C49 C50 107.2(12) . .
C48 C49 H49A 110.3 . .
C50 C49 H49A 110.3 . .
C48 C49 H49B 110.3 . .
C50 C49 H49B 110.3 . .
H49A C49 H49B 108.5 . .
C51 C50 C49 106.8(12) . .
C51 C50 H50A 110.4 . .
C49 C50 H50A 110.4 . .
C51 C50 H50B 110.4 . .
C49 C50 H50B 110.4 . .
H50A C50 H50B 108.6 . .
C30 C29 C7 120.1(9) . .
C30 C29 H29A 107.3 . .
C7 C29 H29A 107.3 . .
C30 C29 H29B 107.3 . .
C7 C29 H29B 107.3 . .
H29A C29 H29B 106.9 . .
C31' C30' H30A 108.7 . .
C31' C30' H30B 108.7 . .
H30A C30' H30B 107.6 . .
C30' C31' C32' 112.2(15) . .
C30' C31' H31A 109.2 . .
C32' C31' H31A 109.2 . .
C30' C31' H31B 109.2 . .
C32' C31' H31B 109.2 . .
H31A C31' H31B 107.9 . .
C29 C30 C31 124.4(17) . .
C29 C30 H30C 106.2 . .
C31 C30 H30C 106.2 . .
C29 C30 H30D 106.2 . .
C31 C30 H30D 106.2 . .
H30C C30 H30D 106.4 . .
C33 C34 H34A 109.5 . .
C33 C34 H34B 109.5 . .
H34A C34 H34B 109.5 . .
C33 C34 H34C 109.5 . .
H34A C34 H34C 109.5 . .
H34B C34 H34C 109.5 . .
C34 C33 C32 107.8(16) . .
C34 C33 H33A 110.2 . .
C32 C33 H33A 110.2 . .
C34 C33 H33B 110.2 . .
C32 C33 H33B 110.2 . .
H33A C33 H33B 108.5 . .
C33 C32 C31 100.8(14) . .
C33 C32 H32A 111.6 . .
C31 C32 H32A 111.6 . .
C33 C32 H32B 111.6 . .
C31 C32 H32B 111.6 . .
H32A C32 H32B 109.4 . .
C33' C32' C31' 107.6(19) . .
C33' C32' H32C 110.2 . .
C31' C32' H32C 110.2 . .
C33' C32' H32D 110.2 . .
C31' C32' H32D 110.2 . .
H32C C32' H32D 108.5 . .
C34' C33' C32' 121(3) . .
C34' C33' H33C 107.1 . .
C32' C33' H33C 107.1 . .
C34' C33' H33D 107.1 . .
C32' C33' H33D 107.1 . .
H33C C33' H33D 106.8 . .
C1 C6 C5 117.5(7) . .
C1 C6 C7 121.7(7) . .
C5 C6 C7 120.5(7) . .
C38 C39 C40 107.8(13) . .
C38 C39 H39A 110.2 . .
C40 C39 H39A 110.1 . .
C38 C39 H39B 110.2 . .
C40 C39 H39B 110.1 . .
H39A C39 H39B 108.5 . .
C52 C51 C50 110.8(12) . .
C52 C51 H51A 109.5 . .
C50 C51 H51A 109.5 . .
C52 C51 H51B 109.5 . .
C50 C51 H51B 109.5 . .
H51A C51 H51B 108.1 . .
C51 C52 H52A 109.5 . .
C51 C52 H52B 109.5 . .
H52A C52 H52B 109.5 . .
C51 C52 H52C 109.5 . .
H52A C52 H52C 109.5 . .
H52B C52 H52C 109.5 . .
C30 C31 C32 97.4(11) . .
C30 C31 H31C 112.3 . .
C32 C31 H31C 112.3 . .
C30 C31 H31D 112.3 . .
C32 C31 H31D 112.3 . .
H31C C31 H31D 109.9 . .
C33' C34' H34D 109.5 . .
C33' C34' H34E 109.5 . .
H34D C34' H34E 109.5 . .
C33' C34' H34F 109.5 . .
H34D C34' H34F 109.5 . .
H34E C34' H34F 109.5 . .
C33" C34" H34G 109.5 . .
C33" C34" H34H 109.4 . .
H34G C34" H34H 109.5 . .
C33" C34" H34I 109.5 . .
H34G C34" H34I 109.5 . .
H34H C34" H34I 109.5 . .
C34" C33" H33E 110.9 . .
C34" C33" H33F 110.9 . .
H33E C33" H33F 108.9 . .

loop_
_geom_bond_atom_site_label_1
_geom_bond_atom_site_label_2
_geom_bond_distance
_geom_bond_site_symmetry_2
Ag1 N1 2.180(7) .
Ag1 N4 2.196(8) 4_755
Ag1 N2 2.229(7) 4_745
O6 C19 1.361(8) .
O6 H6O 0.7952 .
C8 C13 1.364(11) .
C8 C9 1.452(11) .
C8 H8 0.9500 .
O2 C5 1.363(10) .
O2 H2O 0.7914 .
C15 C16 1.381(10) .
C15 C20 1.427(10) .
C15 H15 0.9500 .
C20 C19 1.398(11) .
C20 C21 1.521(11) .
C17 O5 1.372(8) .
C17 C18 1.396(9) .
C17 C16 1.419(10) .
C2 C1 1.376(10) .
C2 C3 1.421(12) .
C2 C28 1.479(12) .
C16 C14 1.489(9) .
C28 C47 1.572(14) .
C28 C27 1.571(14) .
C28 H28 1.0000 .
O5 H5O 0.7786 .
C21 C23 1.475(12) .
C21 C41 1.533(11) .
C21 H21 1.0000 .
N3 C3N 1.155(10) .
O1 C3 1.350(10) .
O1 H1O 0.8408 .
C3N C18 1.430(11) .
C27 C22 1.375(12) .
C27 C26 1.396(13) .
O3 C10 1.359(10) .
O3 H3O 0.7970 .
C4 C5 1.384(11) .
C4 C3 1.404(11) .
C4 C1N 1.430(10) .
C1 C6 1.345(10) .
C1 H1A 0.9500 .
C23 C24 1.414(10) .
C23 C22 1.409(12) .
C13 C12 1.381(11) .
C13 C14 1.547(10) .
C9 C10 1.352(11) .
C9 C7 1.521(11) .
C22 H22 0.9500 .
C11 C10 1.400(11) .
C11 C12 1.406(11) .
C11 C2N 1.422(13) .
C41 C42 1.489(13) .
C41 H41A 0.9900 .
C41 H41B 0.9900 .
O4 C12 1.333(10) .
O4 H4O 0.7896 .
C7 C29 1.475(12) .
C7 C6 1.555(11) .
C7 H7 1.0000 .
C26 O8 1.403(12) .
C26 C25 1.424(15) .
C18 C19 1.393(11) .
C14 C35 1.551(10) .
C14 H14 1.0000 .
C4N N4 1.110(13) .
C4N C25 1.461(15) .
C25 C24 1.399(12) .
N1 C1N 1.109(9) .
C36 C37 1.492(13) .
C36 C35 1.515(11) .
C36 H36A 0.9900 .
C36 H36B 0.9900 .
O8 H8O 0.7870 .
O7 C24 1.326(11) .
O7 H7O 0.8088 .
C5 C6 1.392(11) .
C42 C43 1.459(12) .
C42 H42A 0.9900 .
C42 H42B 0.9900 .
C35 H35A 0.9900 .
C35 H35B 0.9900 .
C2N N2 1.143(12) .
N4 Ag1 2.196(8) 4_745
C47 C48 1.488(12) .
C47 H47A 0.9900 .
C47 H47B 0.9900 .
C40 C39 1.586(15) .
C40 H40A 0.9800 .
C40 H40B 0.9800 .
C40 H40C 0.9800 .
C44 C45 1.490(13) .
C44 C43 1.590(14) .
C44 H44A 0.9900 .
C44 H44B 0.9900 .
C45 C46 1.517(16) .
C45 H45A 0.9900 .
C45 H45B 0.9900 .
N2 Ag1 2.229(7) 4_755
C43 H43A 0.9900 .
C43 H43B 0.9900 .
C37 C38 1.573(16) .
C37 H37A 0.9900 .
C37 H37B 0.9900 .
C38 C39 1.363(10) .
C38 H38A 0.9900 .
C38 H38B 0.9900 .
C46 H46A 0.9800 .
C46 H46B 0.9800 .
C46 H46C 0.9800 .
C48 C49 1.544(15) .
C48 H48A 0.9900 .
C48 H48B 0.9900 .
C49 C50 1.572(15) .
C49 H49A 0.9900 .
C49 H49B 0.9900 .
C50 C51 1.556(16) .
C50 H50A 0.9900 .
C50 H50B 0.9900 .
O1A C1A 1.416(13) .
O1B C1B 1.448(18) .
C29 C30 1.472(15) .
C29 H29A 0.9900 .
C29 H29B 0.9900 .
C30' C31' 1.531(16) .
C30' H30A 0.9900 .
C30' H30B 0.9900 .
C31' C32' 1.566(17) .
C31' H31A 0.9900 .
C31' H31B 0.9900 .
C30 C31 1.532(16) .
C30 H30C 0.9900 .
C30 H30D 0.9900 .
C34 C33 1.481(16) .
C34 H34A 0.9800 .
C34 H34B 0.9800 .
C34 H34C 0.9800 .
C33 C32 1.501(16) .
C33 H33A 0.9900 .
C33 H33B 0.9900 .
C32 C31 1.592(17) .
C32 H32A 0.9900 .
C32 H32B 0.9900 .
C32' C33' 1.548(18) .
C32' H32C 0.9900 .
C32' H32D 0.9900 .
C33' C34' 1.515(19) .
C33' H33C 0.9900 .
C33' H33D 0.9900 .
C39 H39A 0.9900 .
C39 H39B 0.9900 .
C51 C52 1.540(14) .
C51 H51A 0.9900 .
C51 H51B 0.9900 .
C52 H52A 0.9800 .
C52 H52B 0.9800 .
C52 H52C 0.9800 .
C31 H31C 0.9900 .
C31 H31D 0.9900 .
O1F C1F 1.414(19) .
O1E C1E 1.436(18) .
C1G O1G 1.436(18) .
O1D C1D 1.412(19) .
C34' H34D 0.9800 .
C34' H34E 0.9800 .
C34' H34F 0.9800 .
C34" C33" 1.54(2) .
C34" H34G 0.9800 .
C34" H34H 0.9800 .
C34" H34I 0.9800 .
C33" H33E 0.9900 .
C33" H33F 0.9900 .

loop_
_geom_torsion_atom_site_label_1
_geom_torsion_atom_site_label_2
_geom_torsion_atom_site_label_3
_geom_torsion_atom_site_label_4
_geom_torsion
_geom_torsion_site_symmetry_1
_geom_torsion_site_symmetry_4
C16 C15 C20 C19 -2.0(8) . .
C16 C15 C20 C21 178.6(7) . .
C20 C15 C16 C17 0.5(8) . .
C20 C15 C16 C14 -177.7(7) . .
O5 C17 C16 C15 178.5(6) . .
C18 C17 C16 C15 0.5(9) . .
O5 C17 C16 C14 -3.2(10) . .
C18 C17 C16 C14 178.8(6) . .
C1 C2 C28 C47 27.8(13) . .
C3 C2 C28 C47 -148.8(8) . .
C1 C2 C28 C27 -95.3(11) . .
C3 C2 C28 C27 88.1(9) . .
C19 C20 C21 C23 -84.5(8) . .
C15 C20 C21 C23 94.9(7) . .
C19 C20 C21 C41 145.6(7) . .
C15 C20 C21 C41 -35.0(10) . .
C2 C28 C27 C22 75.3(10) . .
C47 C28 C27 C22 -47.4(10) . .
C2 C28 C27 C26 -103.3(9) . .
C47 C28 C27 C26 134.0(8) . .
C3 C2 C1 C6 1.6(12) . .
C28 C2 C1 C6 -175.0(9) . .
C20 C21 C23 C24 97.4(8) . .
C41 C21 C23 C24 -132.3(8) . .
C20 C21 C23 C22 -82.8(9) . .
C41 C21 C23 C22 47.4(9) . .
C9 C8 C13 C12 -1.4(10) . .
C9 C8 C13 C14 179.1(6) . .
C13 C8 C9 C10 1.4(10) . .
C13 C8 C9 C7 -176.7(6) . .
C26 C27 C22 C23 -2.4(13) . .
C28 C27 C22 C23 179.0(8) . .
C24 C23 C22 C27 4.2(12) . .
C21 C23 C22 C27 -175.5(8) . .
C23 C21 C41 C42 174.3(7) . .
C20 C21 C41 C42 -58.1(10) . .
C10 C9 C7 C29 -128.5(8) . .
C8 C9 C7 C29 49.4(9) . .
C10 C9 C7 C6 99.0(8) . .
C8 C9 C7 C6 -83.1(8) . .
C22 C27 C26 O8 -176.0(8) . .
C28 C27 C26 O8 2.7(12) . .
C22 C27 C26 C25 -0.1(12) . .
C28 C27 C26 C25 178.5(8) . .
C8 C9 C10 O3 176.4(7) . .
C7 C9 C10 O3 -5.7(11) . .
C8 C9 C10 C11 -0.1(10) . .
C7 C9 C10 C11 177.8(7) . .
C12 C11 C10 C9 -1.2(11) . .
C2N C11 C10 C9 -179.9(8) . .
C12 C11 C10 O3 -177.7(7) . .
C2N C11 C10 O3 3.6(11) . .
O5 C17 C18 C19 -178.2(7) . .
C16 C17 C18 C19 0.0(10) . .
O5 C17 C18 C3N 1.7(10) . .
C16 C17 C18 C3N 179.8(6) . .
N3 C3N C18 C19 159(14) . .
N3 C3N C18 C17 -21(14) . .
C17 C18 C19 O6 -177.1(7) . .
C3N C18 C19 O6 3.1(9) . .
C17 C18 C19 C20 -1.5(10) . .
C3N C18 C19 C20 178.7(6) . .
C15 C20 C19 O6 177.5(6) . .
C21 C20 C19 O6 -3.1(11) . .
C15 C20 C19 C18 2.4(9) . .
C21 C20 C19 C18 -178.2(6) . .
C8 C13 C12 O4 -177.7(7) . .
C14 C13 C12 O4 1.8(10) . .
C8 C13 C12 C11 0.1(10) . .
C14 C13 C12 C11 179.6(6) . .
C10 C11 C12 O4 178.9(7) . .
C2N C11 C12 O4 -2.5(12) . .
C10 C11 C12 C13 1.2(11) . .
C2N C11 C12 C13 179.8(8) . .
C15 C16 C14 C13 -94.7(8) . .
C17 C16 C14 C13 87.2(8) . .
C15 C16 C14 C35 30.2(10) . .
C17 C16 C14 C35 -147.9(7) . .
C8 C13 C14 C16 79.8(8) . .
C12 C13 C14 C16 -99.7(8) . .
C8 C13 C14 C35 -47.3(8) . .
C12 C13 C14 C35 133.2(7) . .
C27 C26 C25 C24 0.7(13) . .
O8 C26 C25 C24 176.4(8) . .
C27 C26 C25 C4N -168.9(9) . .
O8 C26 C25 C4N 6.9(13) . .
N4 C4N C25 C24 145(14) . .
N4 C4N C25 C26 -46(15) . .
N4 Ag1 N1 C1N 79(9) 4_755 .
N2 Ag1 N1 C1N -122(9) 4_745 .
C3 C4 C5 O2 178.6(8) . .
C1N C4 C5 O2 0.4(11) . .
C3 C4 C5 C6 -2.0(11) . .
C1N C4 C5 C6 179.8(7) . .
C26 C25 C24 O7 -179.7(8) . .
C4N C25 C24 O7 -10.1(12) . .
C26 C25 C24 C23 1.3(12) . .
C4N C25 C24 C23 170.8(8) . .
C22 C23 C24 O7 177.5(7) . .
C21 C23 C24 O7 -2.8(11) . .
C22 C23 C24 C25 -3.5(11) . .
C21 C23 C24 C25 176.3(7) . .
C5 C4 C3 O1 179.6(8) . .
C1N C4 C3 O1 -2.2(11) . .
C5 C4 C3 C2 -0.5(11) . .
C1N C4 C3 C2 177.8(7) . .
C1 C2 C3 O1 -179.3(8) . .
C28 C2 C3 O1 -2.3(13) . .
C1 C2 C3 C4 0.8(12) . .
C28 C2 C3 C4 177.8(8) . .
C21 C41 C42 C43 -58.9(11) . .
Ag1 N1 C1N C4 -32(20) . .
C5 C4 C1N N1 -30(13) . .
C3 C4 C1N N1 151(13) . .
C37 C36 C35 C14 174.0(9) . .
C16 C14 C35 C36 62.0(9) . .
C13 C14 C35 C36 -173.3(6) . .
C10 C11 C2N N2 -62(16) . .
C12 C11 C2N N2 120(15) . .
C25 C4N N4 Ag1 -32(20) . 4_745
C2 C28 C47 C48 -177.2(9) . .
C27 C28 C47 C48 -56.0(11) . .
C43 C44 C45 C46 172.7(10) . .
C11 C2N N2 Ag1 120(15) . 4_755
C41 C42 C43 C44 -171.1(8) . .
C45 C44 C43 C42 179.4(10) . .
C35 C36 C37 C38 178.1(10) . .
C36 C37 C38 C39 -69.6(19) . .
C28 C47 C48 C49 -167.7(10) . .
C47 C48 C49 C50 -178.4(10) . .
C48 C49 C50 C51 168.4(13) . .
C9 C7 C29 C30 -178.9(9) . .
C6 C7 C29 C30 -49.5(12) . .
C7 C29 C30 C31 -168.7(12) . .
C34 C33 C32 C31 -178.9(18) . .
C30' C31' C32' C33' -173(2) . .
C31' C32' C33' C34' 164(4) . .
C2 C1 C6 C5 -4.0(11) . .
C2 C1 C6 C7 -179.3(8) . .
O2 C5 C6 C1 -176.6(8) . .
C4 C5 C6 C1 4.0(11) . .
O2 C5 C6 C7 -1.3(11) . .
C4 C5 C6 C7 179.3(7) . .
C29 C7 C6 C1 -34.2(11) . .
C9 C7 C6 C1 96.6(9) . .
C29 C7 C6 C5 150.7(8) . .
C9 C7 C6 C5 -78.5(9) . .
C37 C38 C39 C40 -79.8(16) . .
C49 C50 C51 C52 -179.6(13) . .
C29 C30 C31 C32 -94.8(18) . .
C33 C32 C31 C30 173.8(18) . .
